data_4032017
loop_
_publ_author_name
'Matsumoto, Shoji'
'Kikuchi, Shu'
'Norita, Naoto'
'Masu, Hyuma'
'Akazome, Motohiro'

_publ_section_title
;
 Formation of Benzimidazoisoquinolinium and Benzimidazoisoindolinum Cyclic
 Systems by the Reaction of 2-(2-Alkynylphenyl)benzimidazoles with Iodine
 and Iodine-Iodine Interaction Including Halogen Bonding in Their Crystal
 Structures.
;
_journal_issue 13
_journal_name_full 'The Journal of organic chemistry'
_journal_page_first 5322
_journal_page_last 5329
_journal_paper_doi 10.1021/acs.joc.6b00607
_journal_volume 81
_journal_year 2016
_chemical_formula_sum 'C27 H18 I4 N2'
_chemical_formula_weight 878.03
_space_group_crystal_system monoclinic
_space_group_IT_number 4
_space_group_name_Hall 'P 2yb'
_space_group_name_H-M_alt 'P 1 21 1'
_symmetry_space_group_name_Hall 'P 2yb'
_symmetry_space_group_name_H-M 'P 1 21 1'
_atom_sites_solution_hydrogens geom
_cell_angle_alpha 90
_cell_angle_beta 90.484(3)
_cell_angle_gamma 90
_cell_formula_units_Z 2
_cell_length_a 8.700(2)
_cell_length_b 15.830(4)
_cell_length_c 9.797(2)
_cell_measurement_reflns_used 3088
_cell_measurement_temperature 173
_cell_measurement_theta_max 26.6194
_cell_measurement_theta_min 2.3411
_cell_volume 1349.2(5)
_computing_cell_refinement 'SAINT V8.34A (Bruker AXS Inc., 2013)'
_computing_data_reduction 'SAINT V8.34A (Bruker AXS Inc., 2013)'
_computing_structure_refinement 'SHELXL-2013 (Sheldrick, 2013)'
_computing_structure_solution 'SHELXS-97 (Sheldrick, 1997)'
_diffrn_ambient_temperature 173
_diffrn_detector_area_resol_mean 8.3333
_diffrn_measured_fraction_theta_full 0.960
_diffrn_measured_fraction_theta_max 0.960
_diffrn_measurement_device_type 'Bruker APEXII CCD area detector'
_diffrn_measurement_method 'phi and omega scans'
_diffrn_radiation_monochromator graphite
_diffrn_radiation_type MoK\a
_diffrn_radiation_wavelength 0.71073
_diffrn_reflns_av_R_equivalents 0.0298
_diffrn_reflns_av_unetI/netI 0.0440
_diffrn_reflns_limit_h_max 11
_diffrn_reflns_limit_h_min -11
_diffrn_reflns_limit_k_max 20
_diffrn_reflns_limit_k_min -12
_diffrn_reflns_limit_l_max 12
_diffrn_reflns_limit_l_min -12
_diffrn_reflns_number 7440
_diffrn_reflns_theta_full 27.60
_diffrn_reflns_theta_max 27.60
_diffrn_reflns_theta_min 2.08
_diffrn_source 'fine-focus sealed tube'
_exptl_absorpt_coefficient_mu 4.637
_exptl_absorpt_correction_T_max 0.65
_exptl_absorpt_correction_T_min 0.47
_exptl_absorpt_correction_type empirical
_exptl_absorpt_process_details 'SADABS (Sheldrick 1996)'
_exptl_crystal_colour yellow
_exptl_crystal_density_diffrn 2.161
_exptl_crystal_density_method 'not measured'
_exptl_crystal_description plate
_exptl_crystal_F_000 812
_exptl_crystal_size_max 0.200
_exptl_crystal_size_mid 0.150
_exptl_crystal_size_min 0.100
_refine_diff_density_max 1.109
_refine_diff_density_min -1.085
_refine_ls_abs_structure_details
;
Flack x determined using 827 quotients [(I+)-(I-)]/[(I+)+(I-)]
(Parsons, Flack and Wagner, Acta Cryst. B69 (2013) 249-259).
;
_refine_ls_abs_structure_Flack 0.58(3)
_refine_ls_extinction_method none
_refine_ls_goodness_of_fit_ref 1.042
_refine_ls_hydrogen_treatment constr
_refine_ls_matrix_type full
_refine_ls_number_parameters 298
_refine_ls_number_reflns 4080
_refine_ls_number_restraints 1
_refine_ls_restrained_S_all 1.042
_refine_ls_R_factor_all 0.0389
_refine_ls_R_factor_gt 0.0313
_refine_ls_shift/su_max 0.000
_refine_ls_shift/su_mean 0.000
_refine_ls_structure_factor_coef Fsqd
_refine_ls_weighting_details 'w=1/[\s^2^(Fo^2^)+(0.0581P)^2^] where P=(Fo^2^+2Fc^2^)/3'
_refine_ls_weighting_scheme calc
_refine_ls_wR_factor_gt 0.0936
_refine_ls_wR_factor_ref 0.0982
_reflns_number_gt 3566
_reflns_number_total 4080
_reflns_threshold_expression 'I > 2\s(I)'
_cod_data_source_file jo6b00607_si_002.cif
_cod_data_source_block 2a_I3
_cod_original_cell_volume 1349.2(6)
_cod_database_code 4032017

loop_
_space_group_symop_operation_xyz
'x, y, z'
'-x, y+1/2, -z'

loop_
_atom_site_type_symbol
_atom_site_label
_atom_site_fract_x
_atom_site_fract_y
_atom_site_fract_z
_atom_site_U_iso_or_equiv
_atom_site_adp_type
_atom_site_calc_flag
_atom_site_refinement_flags_adp
_atom_site_refinement_flags_posn
_atom_site_occupancy
C C1 1.1230(11) 0.8910(8) 0.6861(10) 0.027(2) Uani d . . 1
C C2 1.2493(13) 0.8755(9) 0.6033(11) 0.033(3) Uani d . . 1
H H2 1.3203 0.919 0.5819 0.04 Uiso calc U R 1
C C3 1.2674(12) 0.7961(11) 0.5544(12) 0.046(4) Uani d . . 1
H H3 1.3499 0.7846 0.4943 0.055 Uiso calc U R 1
C C4 1.1687(14) 0.7313(9) 0.5897(14) 0.042(3) Uani d . . 1
H H4 1.1904 0.676 0.5576 0.05 Uiso calc U R 1
C C5 1.0394(13) 0.7432(7) 0.6695(12) 0.031(2) Uani d . . 1
H H5 0.9708 0.6986 0.6911 0.037 Uiso calc U R 1
C C6 1.0177(10) 0.8271(7) 0.7165(10) 0.026(2) Uani d . . 1
C C7 0.7292(12) 0.7453(8) 0.8108(11) 0.032(3) Uani d . . 1
C C8 0.7742(13) 0.6757(8) 0.8965(11) 0.034(3) Uani d . . 1
H H8 0.8161 0.6865 0.9846 0.041 Uiso calc U R 1
C C9 0.7575(14) 0.5952(9) 0.8532(13) 0.043(3) Uani d . . 1
H H9 0.795 0.5503 0.9084 0.051 Uiso calc U R 1
C C10 0.6843(14) 0.5766(10) 0.7260(12) 0.046(3) Uani d . . 1
H H10 0.6703 0.5201 0.696 0.055 Uiso calc U R 1
C C11 0.6333(13) 0.6461(8) 0.6458(12) 0.036(3) Uani d . . 1
H H11 0.5824 0.6355 0.5613 0.043 Uiso calc U R 1
C C12 0.6558(13) 0.7285(8) 0.6876(11) 0.033(3) Uani d . . 1
H H12 0.6209 0.7738 0.6318 0.04 Uiso calc U R 1
C C13 1.1601(11) 1.0437(8) 0.7317(10) 0.027(2) Uani d . . 1
C C14 1.3035(12) 1.0515(9) 0.7930(11) 0.036(3) Uani d . . 1
H H14 1.3472 1.0064 0.8441 0.043 Uiso calc U R 1
C C15 1.3813(13) 1.1273(9) 0.7776(13) 0.043(3) Uani d . . 1
H H15 1.4817 1.1334 0.8152 0.052 Uiso calc U R 1
C C16 1.3124(13) 1.1963(9) 0.7058(11) 0.038(3) Uani d . . 1
H H16 1.3621 1.2496 0.7003 0.045 Uiso calc U R 1
C C17 1.1700(13) 1.1826(9) 0.6441(11) 0.037(3) Uani d . . 1
H H17 1.1248 1.2267 0.5916 0.045 Uiso calc U R 1
C C18 1.0932(13) 1.1080(9) 0.6569(11) 0.033(3) Uani d . . 1
H H18 0.9953 1.1004 0.6149 0.039 Uiso calc U R 1
C C19 0.9451(11) 0.9490(7) 0.8178(10) 0.027(2) Uani d . . 1
C C20 0.8553(11) 1.0021(8) 0.9054(10) 0.026(2) Uani d . . 1
C C21 0.8989(13) 1.0883(7) 0.9368(11) 0.031(2) Uani d . . 1
H H21 0.9876 1.1125 0.8966 0.037 Uiso calc U R 1
C C22 0.8107(13) 1.1348(8) 1.0255(12) 0.039(3) Uani d . . 1
H H22 0.8394 1.1913 1.0462 0.047 Uiso calc U R 1
C C23 0.6798(13) 1.1005(9) 1.0855(12) 0.037(3) Uani d . . 1
H H23 0.6208 1.1327 1.148 0.045 Uiso calc U R 1
C C24 0.6380(13) 1.0191(9) 1.0523(11) 0.037(3) Uani d . . 1
H H24 0.5478 0.9958 1.0914 0.044 Uiso calc U R 1
C C25 0.7239(11) 0.9698(8) 0.9632(11) 0.031(3) Uani d . . 1
C C26 0.6798(11) 0.8841(8) 0.9287(11) 0.029(2) Uani d . . 1
C C27 0.7685(10) 0.8327(9) 0.8503(10) 0.032(2) Uani d . . 1
I I1 0.46927(7) 0.83359(5) 1.00297(8) 0.0394(2) Uani d . . 1
I I2 1.08052(9) 0.84814(6) 0.15214(8) 0.0468(2) Uani d . . 1
I I3 0.87661(8) 0.92634(5) 0.35162(7) 0.03413(18) Uani d . . 1
I I4 0.66267(8) 0.99511(5) 0.55152(7) 0.0385(2) Uani d . . 1
N N1 1.0763(9) 0.9652(6) 0.7490(8) 0.0258(19) Uani d . . 1
N N2 0.9045(9) 0.8672(7) 0.7995(9) 0.027(2) Uani d . . 1

loop_
_atom_site_aniso_label
_atom_site_aniso_U_11
_atom_site_aniso_U_22
_atom_site_aniso_U_33
_atom_site_aniso_U_12
_atom_site_aniso_U_13
_atom_site_aniso_U_23
C1 0.021(5) 0.029(6) 0.031(5) 0.004(4) -0.007(4) 0.004(5)
C2 0.033(5) 0.034(7) 0.032(5) -0.006(5) 0.004(4) -0.015(5)
C3 0.022(5) 0.082(12) 0.034(6) 0.005(6) 0.002(4) -0.016(7)
C4 0.040(6) 0.028(7) 0.059(8) 0.006(5) -0.005(6) -0.023(6)
C5 0.034(6) 0.018(6) 0.042(6) 0.005(4) -0.001(5) -0.002(5)
C6 0.019(4) 0.027(6) 0.031(5) 0.001(4) -0.004(4) 0.007(5)
C7 0.026(5) 0.036(8) 0.032(6) -0.012(5) 0.005(4) 0.003(5)
C8 0.035(6) 0.035(7) 0.033(5) 0.008(5) 0.001(4) 0.001(5)
C9 0.051(7) 0.029(8) 0.048(7) 0.007(6) 0.002(6) 0.002(6)
C10 0.048(7) 0.044(9) 0.047(7) -0.020(6) 0.013(6) -0.013(7)
C11 0.042(6) 0.029(7) 0.037(6) -0.004(5) 0.005(5) -0.001(5)
C12 0.039(6) 0.029(7) 0.032(5) 0.004(5) -0.003(4) -0.001(5)
C13 0.026(5) 0.030(7) 0.026(5) -0.001(4) 0.005(4) 0.003(5)
C14 0.035(6) 0.040(8) 0.034(6) -0.004(5) -0.001(4) 0.000(5)
C15 0.035(6) 0.048(9) 0.047(7) 0.004(6) -0.010(5) -0.022(6)
C16 0.040(6) 0.039(8) 0.035(6) -0.013(6) 0.008(5) -0.006(6)
C17 0.042(6) 0.035(8) 0.035(6) 0.000(6) 0.002(5) -0.006(5)
C18 0.030(5) 0.034(7) 0.035(6) 0.005(5) 0.000(4) -0.004(5)
C19 0.029(5) 0.026(7) 0.027(5) 0.008(4) -0.005(4) -0.002(5)
C20 0.026(5) 0.026(6) 0.026(5) 0.011(4) -0.002(4) 0.003(5)
C21 0.036(6) 0.017(6) 0.040(6) -0.006(4) 0.000(5) 0.001(5)
C22 0.041(6) 0.030(7) 0.046(7) 0.002(5) 0.001(5) -0.014(6)
C23 0.039(6) 0.035(8) 0.038(6) 0.006(5) 0.006(5) -0.014(6)
C24 0.037(6) 0.043(8) 0.031(5) 0.005(5) 0.008(5) 0.010(6)
C25 0.029(5) 0.033(7) 0.031(5) 0.003(5) -0.004(4) -0.001(5)
C26 0.017(4) 0.030(7) 0.040(6) 0.002(4) -0.002(4) 0.007(5)
C27 0.020(4) 0.040(7) 0.036(5) -0.003(5) -0.003(4) 0.003(6)
I1 0.0273(3) 0.0350(5) 0.0562(4) -0.0021(3) 0.0107(3) 0.0086(4)
I2 0.0400(4) 0.0525(6) 0.0481(4) 0.0050(4) 0.0086(3) -0.0003(4)
I3 0.0316(3) 0.0319(4) 0.0388(3) 0.0006(3) -0.0027(3) 0.0039(3)
I4 0.0314(4) 0.0417(5) 0.0424(4) 0.0036(3) 0.0006(3) 0.0064(4)
N1 0.028(4) 0.021(5) 0.028(4) -0.003(4) 0.004(3) -0.004(4)
N2 0.024(4) 0.030(6) 0.029(4) 0.006(4) 0.004(3) 0.002(4)

loop_
_atom_type_symbol
_atom_type_description
_atom_type_scat_dispersion_real
_atom_type_scat_dispersion_imag
_atom_type_scat_source
C C 0.0033 0.0016 'International Tables Vol C Tables 4.2.6.8 and 6.1.1.4'
H H 0.0000 0.0000 'International Tables Vol C Tables 4.2.6.8 and 6.1.1.4'
N N 0.0061 0.0033 'International Tables Vol C Tables 4.2.6.8 and 6.1.1.4'
I I -0.4742 1.8119 'International Tables Vol C Tables 4.2.6.8 and 6.1.1.4'

loop_
_geom_angle_atom_site_label_1
_geom_angle_atom_site_label_2
_geom_angle_atom_site_label_3
_geom_angle
N1 C1 C2 130.0(11)
N1 C1 C6 108.9(9)
C2 C1 C6 121.1(11)
C3 C2 C1 117.6(12)
C3 C2 H2 121.2
C1 C2 H2 121.2
C2 C3 C4 121.7(11)
C2 C3 H3 119.1
C4 C3 H3 119.1
C3 C4 C5 123.2(12)
C3 C4 H4 118.4
C5 C4 H4 118.4
C4 C5 C6 114.9(11)
C4 C5 H5 122.6
C6 C5 H5 122.6
C1 C6 C5 121.3(10)
C1 C6 N2 104.7(9)
C5 C6 N2 134.0(10)
C12 C7 C8 118.8(11)
C12 C7 C27 120.8(10)
C8 C7 C27 120.3(10)
C9 C8 C7 120.8(11)
C9 C8 H8 119.6
C7 C8 H8 119.6
C8 C9 C10 121.0(12)
C8 C9 H9 119.5
C10 C9 H9 119.5
C11 C10 C9 117.3(12)
C11 C10 H10 121.3
C9 C10 H10 121.3
C12 C11 C10 121.6(11)
C12 C11 H11 119.2
C10 C11 H11 119.2
C11 C12 C7 120.2(11)
C11 C12 H12 119.9
C7 C12 H12 119.9
C18 C13 C14 122.5(11)
C18 C13 N1 118.9(9)
C14 C13 N1 118.6(10)
C13 C14 C15 118.0(11)
C13 C14 H14 121.0
C15 C14 H14 121.0
C14 C15 C16 120.8(10)
C14 C15 H15 119.6
C16 C15 H15 119.6
C17 C16 C15 117.6(12)
C17 C16 H16 121.2
C15 C16 H16 121.2
C18 C17 C16 122.0(12)
C18 C17 H17 119.0
C16 C17 H17 119.0
C17 C18 C13 118.9(10)
C17 C18 H18 120.6
C13 C18 H18 120.6
N2 C19 N1 109.6(10)
N2 C19 C20 119.8(10)
N1 C19 C20 130.6(11)
C25 C20 C19 119.1(11)
C25 C20 C21 118.6(10)
C19 C20 C21 122.4(10)
C22 C21 C20 119.4(11)
C22 C21 H21 120.3
C20 C21 H21 120.3
C21 C22 C23 121.2(11)
C21 C22 H22 119.4
C23 C22 H22 119.4
C24 C23 C22 118.6(11)
C24 C23 H23 120.7
C22 C23 H23 120.7
C23 C24 C25 122.0(11)
C23 C24 H24 119.0
C25 C24 H24 119.0
C20 C25 C24 120.1(11)
C20 C25 C26 118.0(10)
C24 C25 C26 121.9(11)
C27 C26 C25 122.7(10)
C27 C26 I1 117.5(9)
C25 C26 I1 119.9(8)
C26 C27 N2 116.9(12)
C26 C27 C7 125.2(10)
N2 C27 C7 117.9(10)
I4 I3 I2 176.61(4)
C19 N1 C1 108.1(9)
C19 N1 C13 130.3(9)
C1 N1 C13 121.5(8)
C19 N2 C27 123.2(10)
C19 N2 C6 108.7(9)
C27 N2 C6 128.1(10)

loop_
_geom_bond_atom_site_label_1
_geom_bond_atom_site_label_2
_geom_bond_distance
C1 N1 1.389(14)
C1 C2 1.393(16)
C1 C6 1.399(15)
C2 C3 1.355(19)
C2 H2 0.95
C3 C4 1.38(2)
C3 H3 0.95
C4 C5 1.388(17)
C4 H4 0.95
C5 C6 1.418(16)
C5 H5 0.95
C6 N2 1.432(13)
C7 C12 1.386(15)
C7 C8 1.437(17)
C7 C27 1.476(18)
C8 C9 1.351(19)
C8 H8 0.95
C9 C10 1.425(17)
C9 H9 0.95
C10 C11 1.420(19)
C10 H10 0.95
C11 C12 1.381(18)
C11 H11 0.95
C12 H12 0.95
C13 C18 1.381(17)
C13 C14 1.386(14)
C13 N1 1.450(14)
C14 C15 1.386(18)
C14 H14 0.95
C15 C16 1.428(19)
C15 H15 0.95
C16 C17 1.391(16)
C16 H16 0.95
C17 C18 1.364(18)
C17 H17 0.95
C18 H18 0.95
C19 N2 1.353(15)
C19 N1 1.355(14)
C19 C20 1.437(15)
C20 C25 1.379(15)
C20 C21 1.449(16)
C21 C22 1.378(16)
C21 H21 0.95
C22 C23 1.396(18)
C22 H22 0.95
C23 C24 1.377(19)
C23 H23 0.95
C24 C25 1.393(16)
C24 H24 0.95
C25 C26 1.450(16)
C26 C27 1.363(16)
C26 I1 2.132(10)
C27 N2 1.399(13)
I2 I3 2.9252(12)
I3 I4 2.9234(12)

loop_
_geom_torsion_atom_site_label_1
_geom_torsion_atom_site_label_2
_geom_torsion_atom_site_label_3
_geom_torsion_atom_site_label_4
_geom_torsion
N1 C1 C2 C3 -179.8(10)
C6 C1 C2 C3 -0.6(15)
C1 C2 C3 C4 -2.9(17)
C2 C3 C4 C5 4.3(19)
C3 C4 C5 C6 -1.8(17)
N1 C1 C6 C5 -177.7(9)
C2 C1 C6 C5 3.0(14)
N1 C1 C6 N2 0.7(10)
C2 C1 C6 N2 -178.6(9)
C4 C5 C6 C1 -1.7(15)
C4 C5 C6 N2 -179.6(10)
C12 C7 C8 C9 5.6(17)
C27 C7 C8 C9 -171.0(11)
C7 C8 C9 C10 -4.8(19)
C8 C9 C10 C11 1.4(19)
C9 C10 C11 C12 1.2(18)
C10 C11 C12 C7 -0.3(19)
C8 C7 C12 C11 -3.0(17)
C27 C7 C12 C11 173.6(11)
C18 C13 C14 C15 0.0(17)
N1 C13 C14 C15 -179.0(10)
C13 C14 C15 C16 2.7(18)
C14 C15 C16 C17 -4.4(18)
C15 C16 C17 C18 3.5(18)
C16 C17 C18 C13 -0.9(18)
C14 C13 C18 C17 -0.9(17)
N1 C13 C18 C17 178.0(10)
N2 C19 C20 C25 -3.7(14)
N1 C19 C20 C25 179.6(9)
N2 C19 C20 C21 175.5(8)
N1 C19 C20 C21 -1.1(15)
C25 C20 C21 C22 1.5(15)
C19 C20 C21 C22 -177.7(10)
C20 C21 C22 C23 -0.1(17)
C21 C22 C23 C24 -1.3(18)
C22 C23 C24 C25 1.3(17)
C19 C20 C25 C24 177.7(9)
C21 C20 C25 C24 -1.5(14)
C19 C20 C25 C26 -2.0(14)
C21 C20 C25 C26 178.8(8)
C23 C24 C25 C20 0.1(16)
C23 C24 C25 C26 179.8(10)
C20 C25 C26 C27 4.9(15)
C24 C25 C26 C27 -174.8(10)
C20 C25 C26 I1 -175.5(7)
C24 C25 C26 I1 4.8(13)
C25 C26 C27 N2 -1.9(15)
I1 C26 C27 N2 178.5(7)
C25 C26 C27 C7 -179.4(9)
I1 C26 C27 C7 1.0(14)
C12 C7 C27 C26 94.2(14)
C8 C7 C27 C26 -89.2(13)
C12 C7 C27 N2 -83.2(13)
C8 C7 C27 N2 93.3(12)
N2 C19 N1 C1 -1.0(10)
C20 C19 N1 C1 176.0(9)
N2 C19 N1 C13 176.6(9)
C20 C19 N1 C13 -6.5(16)
C2 C1 N1 C19 179.3(10)
C6 C1 N1 C19 0.1(10)
C2 C1 N1 C13 1.6(15)
C6 C1 N1 C13 -177.7(8)
C18 C13 N1 C19 -67.0(14)
C14 C13 N1 C19 112.1(12)
C18 C13 N1 C1 110.3(11)
C14 C13 N1 C1 -70.7(12)
N1 C19 N2 C27 -175.6(8)
C20 C19 N2 C27 7.1(14)
N1 C19 N2 C6 1.4(10)
C20 C19 N2 C6 -175.9(8)
C26 C27 N2 C19 -4.2(14)
C7 C27 N2 C19 173.5(9)
C26 C27 N2 C6 179.4(9)
C7 C27 N2 C6 -3.0(15)
C1 C6 N2 C19 -1.3(10)
C5 C6 N2 C19 176.8(10)
C1 C6 N2 C27 175.5(9)
C5 C6 N2 C27 -6.3(17)
